data_7707823
loop_
_publ_author_name
'Wu, Junmiao'
'Yang, Tongfu'
'Wang, Xiaojun'
'Li, Wenjuan'
'Pang, Min'
'Sun, Hongbin'
'Liang, Hong'
'Yang, Feng'

_publ_section_title
;
 Development of a multi-target anticancer Sn(ii) pyridine-2-carboxaldehyde
 thiosemicarbazone complex.
;
_journal_issue 31
_journal_name_full 'Dalton transactions (Cambridge, England : 2003)'
_journal_page_first 10909
_journal_page_last 10921
_journal_paper_doi 10.1039/d1dt01272j
_journal_volume 50
_journal_year 2021
_chemical_formula_moiety 'C14 H13 Cl N4 S Sn'
_chemical_formula_sum 'C14 H13 Cl N4 S Sn'
_chemical_formula_weight 423.48
_space_group_crystal_system monoclinic
_space_group_IT_number 14
_space_group_name_Hall '-P 2ybc'
_space_group_name_H-M_alt 'P 1 21/c 1'
_atom_sites_solution_hydrogens geom
_atom_sites_solution_primary iterative
_atom_sites_solution_secondary difmap
_audit_creation_date 2020-10-19
_audit_creation_method
;
Olex2 1.2
(compiled 2018.05.29 svn.r3508 for OlexSys, GUI svn.r5506)
;
_audit_update_record
;
2021-06-07 deposited with the CCDC.	2021-07-05 downloaded from the CCDC.
;
_cell_angle_alpha 90.00
_cell_angle_beta 93.530(2)
_cell_angle_gamma 90.00
_cell_formula_units_Z 4
_cell_length_a 7.0007(9)
_cell_length_b 9.3695(13)
_cell_length_c 24.604(3)
_cell_measurement_reflns_used 7262
_cell_measurement_temperature 298
_cell_measurement_theta_max 26.21
_cell_measurement_theta_min 2.33
_cell_volume 1610.8(4)
_computing_cell_refinement 'SAINT v8.27A (Bruker, 2012)'
_computing_data_reduction 'SAINT v8.27A (Bruker, 2012)'
_computing_molecular_graphics 'Olex2 (Dolomanov et al., 2009)'
_computing_publication_material 'Olex2 (Dolomanov et al., 2009)'
_computing_structure_refinement 'XL (Sheldrick, 2008)'
_computing_structure_solution 'olex2.solve (Bourhis et al., 2015)'
_diffrn_ambient_temperature 296.15
_diffrn_measured_fraction_theta_full 0.995
_diffrn_measured_fraction_theta_max 0.995
_diffrn_measurement_device_type 'Bruker APEX-II CCD'
_diffrn_measurement_method '\f and \w scans'
_diffrn_radiation_monochromator graphite
_diffrn_radiation_type MoK\a
_diffrn_radiation_wavelength 0.71073
_diffrn_reflns_av_R_equivalents 0.0299
_diffrn_reflns_av_unetI/netI 0.0205
_diffrn_reflns_limit_h_max 8
_diffrn_reflns_limit_h_min -8
_diffrn_reflns_limit_k_max 11
_diffrn_reflns_limit_k_min -11
_diffrn_reflns_limit_l_max 30
_diffrn_reflns_limit_l_min -30
_diffrn_reflns_number 19249
_diffrn_reflns_theta_full 26.51
_diffrn_reflns_theta_max 26.51
_diffrn_reflns_theta_min 1.66
_diffrn_source 'fine-focus sealed tube'
_diffrn_standards_number 0
_exptl_absorpt_coefficient_mu 1.879
_exptl_absorpt_correction_T_max 0.8059
_exptl_absorpt_correction_T_min 0.6309
_exptl_absorpt_correction_type none
_exptl_crystal_colour 'dull yellowish yellow'
_exptl_crystal_colour_lustre dull
_exptl_crystal_colour_modifier yellowish
_exptl_crystal_colour_primary yellow
_exptl_crystal_density_diffrn 1.746
_exptl_crystal_density_method 'not measured'
_exptl_crystal_description block
_exptl_crystal_F_000 832
_exptl_crystal_size_max 0.27
_exptl_crystal_size_mid 0.18
_exptl_crystal_size_min 0.12
_refine_diff_density_max 0.449
_refine_diff_density_min -0.473
_refine_diff_density_rms 0.073
_refine_ls_extinction_method none
_refine_ls_goodness_of_fit_ref 1.147
_refine_ls_hydrogen_treatment constr
_refine_ls_matrix_type full
_refine_ls_number_parameters 191
_refine_ls_number_reflns 3333
_refine_ls_number_restraints 0
_refine_ls_restrained_S_all 1.147
_refine_ls_R_factor_all 0.0359
_refine_ls_R_factor_gt 0.0297
_refine_ls_shift/su_max 0.035
_refine_ls_shift/su_mean 0.002
_refine_ls_structure_factor_coef Fsqd
_refine_ls_weighting_details 'calc w=1/[\s^2^(Fo^2^)+(0.0248P)^2^+1.6175P] where P=(Fo^2^+2Fc^2^)/3'
_refine_ls_weighting_scheme calc
_refine_ls_wR_factor_gt 0.0669
_refine_ls_wR_factor_ref 0.0694
_reflns_number_gt 2954
_reflns_number_total 3333
_reflns_threshold_expression >2sigma(I)
_cod_data_source_file d1dt01272j2.cif
_cod_data_source_block aaaa_CCDC1
_cod_depositor_comments 'Adding full bibliography for 7707820--7707824.cif.'
_cod_database_code 7707823
_olex2_refinement_description
;
1. Fixed Uiso
 At 1.2 times of:
  All C(H) groups, All N(H) groups
 At 1.5 times of:
  All C(H,H,H) groups
2.a Aromatic/amide H refined with riding coordinates:
 N4(H4), C1AA(H1AA), C(H), C7AA(H7AA), C2(H2), C4(H4a), C5(H5), C6(H6), C7(H7),
  C8(H8)
2.b Idealised Me refined as rotating group:
 C4AA(H4Aa,H4Ab,H4Ac)
;
_olex2_submission_special_instructions 'No special instructions were received'

loop_
_space_group_symop_id
_space_group_symop_operation_xyz
1 'x, y, z'
2 '-x, y+1/2, -z+1/2'
3 '-x, -y, -z'
4 'x, -y-1/2, z-1/2'

loop_
_atom_site_label
_atom_site_type_symbol
_atom_site_fract_x
_atom_site_fract_y
_atom_site_fract_z
_atom_site_U_iso_or_equiv
_atom_site_adp_type
_atom_site_occupancy
_atom_site_calc_flag
_atom_site_disorder_assembly
_atom_site_disorder_group
_atom_site_refinement_flags_posn
Sn1 Sn 0.61631(3) 0.11742(2) 0.398909(9) 0.04293(9) Uani 1 d . . .
Cl1 Cl 0.94922(13) 0.19277(9) 0.38298(4) 0.0509(2) Uani 1 d . . .
S1 S 0.58382(17) 0.32280(9) 0.47162(4) 0.0585(3) Uani 1 d . . .
N1 N 0.7401(4) -0.1288(3) 0.39117(11) 0.0432(6) Uani 1 d . . .
N4 N 0.6659(4) 0.3090(3) 0.57697(11) 0.0422(6) Uani 1 d . . .
H4 H 0.6289 0.3960 0.5724 0.051 Uiso 1 calc . . R
C2AA C 0.7059(5) 0.3822(4) 0.67069(15) 0.0512(8) Uani 1 d . . .
N2 N 0.7250(3) 0.0270(3) 0.48334(10) 0.0348(5) Uani 1 d . . .
C1AA C 0.7928(4) -0.1002(3) 0.48684(13) 0.0386(7) Uani 1 d . . .
H1AA H 0.8385 -0.1354 0.5205 0.046 Uiso 1 calc . . R
C C 0.8564(5) -0.4097(4) 0.39389(19) 0.0596(11) Uani 1 d . . .
H H 0.8959 -0.5045 0.3947 0.072 Uiso 1 calc . . R
C3AA C 0.7988(4) -0.1898(3) 0.43866(13) 0.0384(7) Uani 1 d . . .
C7AA C 0.7744(5) 0.1365(4) 0.64778(14) 0.0474(8) Uani 1 d . . .
H7AA H 0.7842 0.0652 0.6218 0.057 Uiso 1 calc . . R
C4AA C 0.6529(6) 0.5325(4) 0.65533(17) 0.0643(11) Uani 1 d . . .
H4AA H 0.7415 0.5688 0.6305 0.096 Uiso 1 calc . . GR
H4AB H 0.6573 0.5909 0.6874 0.096 Uiso 1 calc . . GR
H4AC H 0.5258 0.5341 0.6383 0.096 Uiso 1 calc . . GR
C1 C 0.6663(4) 0.2306(3) 0.52961(12) 0.0366(7) Uani 1 d . . .
C2 C 0.8581(5) -0.3308(4) 0.44153(17) 0.0497(8) Uani 1 d . . .
H2 H 0.8981 -0.3717 0.4747 0.060 Uiso 1 calc . . R
C3 C 0.7154(4) 0.2723(3) 0.63166(13) 0.0400(7) Uani 1 d . . .
C4 C 0.8188(6) 0.1064(5) 0.70229(16) 0.0638(10) Uani 1 d . . .
H4A H 0.8579 0.0150 0.7127 0.077 Uiso 1 calc . . R
C5 C 0.7510(7) 0.3460(5) 0.72468(17) 0.0715(12) Uani 1 d . . .
H5 H 0.7442 0.4166 0.7511 0.086 Uiso 1 calc . . R
C6 C 0.7385(5) -0.2066(4) 0.34587(15) 0.0532(9) Uani 1 d . . .
H6 H 0.6967 -0.1645 0.3130 0.064 Uiso 1 calc . . R
C7 C 0.7960(6) -0.3468(4) 0.34578(18) 0.0614(11) Uani 1 d . . .
H7 H 0.7939 -0.3981 0.3134 0.074 Uiso 1 calc . . R
C8 C 0.8052(7) 0.2109(5) 0.74101(17) 0.0779(13) Uani 1 d . . .
H8 H 0.8323 0.1906 0.7777 0.094 Uiso 1 calc . . R
N3 N 0.7253(4) 0.0987(3) 0.53264(11) 0.0411(6) Uani 1 d . . .

loop_
_atom_site_aniso_label
_atom_site_aniso_U_11
_atom_site_aniso_U_22
_atom_site_aniso_U_33
_atom_site_aniso_U_23
_atom_site_aniso_U_13
_atom_site_aniso_U_12
Sn1 0.05335(15) 0.03491(13) 0.03944(13) -0.00206(9) -0.00604(9) 0.00442(10)
Cl1 0.0624(5) 0.0423(4) 0.0490(5) 0.0082(4) 0.0112(4) 0.0010(4)
S1 0.1005(8) 0.0349(4) 0.0415(5) 0.0020(4) 0.0147(5) 0.0195(5)
N1 0.0492(15) 0.0332(14) 0.0477(16) -0.0043(12) 0.0064(12) -0.0039(12)
N4 0.0482(15) 0.0358(14) 0.0425(15) -0.0086(12) 0.0022(12) 0.0001(12)
C2AA 0.053(2) 0.051(2) 0.050(2) -0.0167(16) 0.0052(16) -0.0061(17)
N2 0.0376(13) 0.0300(12) 0.0367(13) -0.0036(10) 0.0008(10) -0.0017(10)
C1AA 0.0418(16) 0.0308(15) 0.0427(17) -0.0001(13) -0.0003(13) -0.0017(13)
C 0.051(2) 0.0319(18) 0.099(3) -0.0168(19) 0.027(2) -0.0036(15)
C3AA 0.0353(15) 0.0302(15) 0.0502(18) -0.0031(13) 0.0070(14) -0.0055(12)
C7AA 0.0514(19) 0.049(2) 0.0412(18) -0.0085(15) 0.0005(15) -0.0020(16)
C4AA 0.078(3) 0.050(2) 0.065(2) -0.0235(19) 0.005(2) -0.005(2)
C1 0.0351(15) 0.0337(16) 0.0414(16) -0.0037(13) 0.0062(13) -0.0034(12)
C2 0.0485(19) 0.0323(16) 0.069(2) -0.0003(16) 0.0117(17) 0.0015(15)
C3 0.0360(16) 0.0441(18) 0.0404(17) -0.0077(14) 0.0054(13) -0.0048(14)
C4 0.081(3) 0.064(3) 0.046(2) -0.0002(18) -0.0031(19) 0.005(2)
C5 0.098(3) 0.069(3) 0.046(2) -0.021(2) 0.000(2) -0.002(2)
C6 0.060(2) 0.052(2) 0.049(2) -0.0107(17) 0.0088(17) -0.0086(18)
C7 0.068(2) 0.048(2) 0.070(3) -0.026(2) 0.023(2) -0.0121(19)
C8 0.105(4) 0.088(3) 0.040(2) -0.004(2) -0.002(2) 0.001(3)
N3 0.0488(15) 0.0370(14) 0.0370(14) -0.0055(11) -0.0015(11) 0.0046(12)

loop_
_atom_type_symbol
_atom_type_description
_atom_type_scat_dispersion_real
_atom_type_scat_dispersion_imag
_atom_type_scat_source
C C 0.0033 0.0016 'International Tables Vol C Tables 4.2.6.8 and 6.1.1.4'
H H 0.0000 0.0000 'International Tables Vol C Tables 4.2.6.8 and 6.1.1.4'
Cl Cl 0.1484 0.1585 'International Tables Vol C Tables 4.2.6.8 and 6.1.1.4'
N N 0.0061 0.0033 'International Tables Vol C Tables 4.2.6.8 and 6.1.1.4'
S S 0.1246 0.1234 'International Tables Vol C Tables 4.2.6.8 and 6.1.1.4'
Sn Sn -0.6537 1.4246 'International Tables Vol C Tables 4.2.6.8 and 6.1.1.4'

loop_
_geom_angle_atom_site_label_1
_geom_angle_atom_site_label_2
_geom_angle_atom_site_label_3
_geom_angle
_geom_angle_site_symmetry_1
_geom_angle_site_symmetry_3
_geom_angle_publ_flag
Cl1 Sn1 S1 91.17(3) . . ?
N1 Sn1 Cl1 85.21(7) . . ?
N1 Sn1 S1 140.76(7) . . ?
N2 Sn1 Cl1 89.20(6) . . ?
N2 Sn1 S1 72.44(6) . . ?
N2 Sn1 N1 68.45(9) . . ?
C1 S1 Sn1 98.94(11) . . ?
C3AA N1 Sn1 114.8(2) . . ?
C6 N1 Sn1 126.1(2) . . ?
C6 N1 C3AA 118.8(3) . . ?
C1 N4 C3 131.5(3) . . ?
C3 C2AA C4AA 122.3(3) . . ?
C5 C2AA C4AA 120.6(3) . . ?
C5 C2AA C3 117.1(4) . . ?
C1AA N2 Sn1 119.8(2) . . ?
C1AA N2 N3 114.3(3) . . ?
N3 N2 Sn1 125.96(18) . . ?
N2 C1AA C3AA 120.7(3) . . ?
C7 C C2 119.3(3) . . ?
N1 C3AA C1AA 116.1(3) . . ?
N1 C3AA C2 121.7(3) . . ?
C2 C3AA C1AA 122.2(3) . . ?
C4 C7AA C3 120.5(3) . . ?
N4 C1 S1 114.3(2) . . ?
N3 C1 S1 127.4(2) . . ?
N3 C1 N4 118.3(3) . . ?
C C2 C3AA 118.6(4) . . ?
N4 C3 C2AA 116.9(3) . . ?
C7AA C3 N4 123.2(3) . . ?
C7AA C3 C2AA 120.0(3) . . ?
C8 C4 C7AA 120.3(4) . . ?
C8 C5 C2AA 123.1(4) . . ?
N1 C6 C7 122.5(4) . . ?
C C7 C6 119.1(4) . . ?
C4 C8 C5 118.9(4) . . ?
C1 N3 N2 115.2(3) . . ?

loop_
_geom_bond_atom_site_label_1
_geom_bond_atom_site_label_2
_geom_bond_distance
_geom_bond_site_symmetry_2
_geom_bond_publ_flag
Sn1 Cl1 2.4893(10) . ?
Sn1 S1 2.6468(9) . ?
Sn1 N1 2.476(3) . ?
Sn1 N2 2.328(2) . ?
S1 C1 1.736(3) . ?
N1 C3AA 1.342(4) . ?
N1 C6 1.332(4) . ?
N4 C1 1.378(4) . ?
N4 C3 1.411(4) . ?
C2AA C4AA 1.499(5) . ?
C2AA C3 1.412(4) . ?
C2AA C5 1.388(6) . ?
N2 C1AA 1.284(4) . ?
N2 N3 1.386(3) . ?
C1AA C3AA 1.455(4) . ?
C C2 1.385(5) . ?
C C7 1.366(6) . ?
C3AA C2 1.385(4) . ?
C7AA C3 1.388(5) . ?
C7AA C4 1.387(5) . ?
C1 N3 1.303(4) . ?
C4 C8 1.373(6) . ?
C5 C8 1.374(6) . ?
C6 C7 1.374(5) . ?
